data_4111083
loop_
_publ_author_name
'Eric Block'
'Evgeny V. Dikarev'
'Richard S. Glass'
'Jin Jin'
'Bo Li'
'Xiaojie Li'
'Shao-Zhong Zhang'

_publ_section_title
;
 Synthesis, Structure, and Chemistry of New, Mixed Group 14 and 16
 Heterocycles: Nucleophile-Induced Ring Contraction of Mesocyclic
 Dications
;
_journal_name_full 'Journal of the American Chemical Society'
_journal_page_first 14949
_journal_page_last 14961
_journal_paper_doi 10.1021/ja065037j
_journal_volume 128
_journal_year 2006
_chemical_formula_moiety 'Se2 (C H2)4 (Si (C H3)2)2'
_chemical_formula_sum 'C8 H20 Se2 Si2'
_chemical_formula_weight 330.34
_chemical_name_systematic
; 
 3,3,7,7-Tetramethyl-1,5-diselena-3,7-disilocane 
;
_space_group_IT_number 14
_symmetry_cell_setting monoclinic
_symmetry_space_group_name_Hall '-P 2ybc'
_symmetry_space_group_name_H-M 'P 1 21/c 1'
_atom_sites_solution_hydrogens difmap
_atom_sites_solution_primary direct
_atom_sites_solution_secondary difmap
_audit_creation_method SHELXL-97
_cell_angle_alpha 90.00
_cell_angle_beta 99.6510(10)
_cell_angle_gamma 90.00
_cell_formula_units_Z 4
_cell_length_a 7.3665(4)
_cell_length_b 13.2789(7)
_cell_length_c 14.1387(7)
_cell_measurement_reflns_used 8543
_cell_measurement_temperature 173(2)
_cell_measurement_theta_max 28.19
_cell_measurement_theta_min 2.81
_cell_volume 1363.46(12)
_computing_cell_refinement 'SMART, SAINT'
_computing_data_collection SMART
_computing_data_reduction SAINT
_computing_molecular_graphics 'SHELXP-93 (Sheldrick, 1993)'
_computing_publication_material 'SHELXCIF-93 (Sheldrick, 1993)'
_computing_structure_refinement 'SHELXL-97 (Sheldrick, 1997)'
_computing_structure_solution 'SHELXS-97 (Sheldrick, 1990)'
_diffrn_ambient_temperature 173(2)
_diffrn_measured_fraction_theta_full 0.948
_diffrn_measured_fraction_theta_max 0.948
_diffrn_measurement_device_type 'Bruker SMART APEX CCD'
_diffrn_measurement_method '0.3 deg wide \w exposures'
_diffrn_radiation_monochromator graphite
_diffrn_radiation_source 'fine-focus sealed tube'
_diffrn_radiation_type MoK\a
_diffrn_radiation_wavelength 0.71073
_diffrn_reflns_av_R_equivalents 0.0166
_diffrn_reflns_av_sigmaI/netI 0.0158
_diffrn_reflns_limit_h_max 9
_diffrn_reflns_limit_h_min -9
_diffrn_reflns_limit_k_max 17
_diffrn_reflns_limit_k_min -17
_diffrn_reflns_limit_l_max 17
_diffrn_reflns_limit_l_min -18
_diffrn_reflns_number 11679
_diffrn_reflns_theta_full 28.27
_diffrn_reflns_theta_max 28.27
_diffrn_reflns_theta_min 2.12
_diffrn_standards_decay_% 0
_diffrn_standards_interval_count na
_diffrn_standards_interval_time na
_diffrn_standards_number 'none (area detector data)'
_exptl_absorpt_coefficient_mu 5.558
_exptl_absorpt_correction_T_max 0.7685
_exptl_absorpt_correction_T_min 0.3259
_exptl_absorpt_correction_type 'multi-scan (SADABS)'
_exptl_crystal_colour colorless
_exptl_crystal_density_diffrn 1.609
_exptl_crystal_density_method none
_exptl_crystal_description plate
_exptl_crystal_F_000 656
_exptl_crystal_size_max 0.26
_exptl_crystal_size_mid 0.12
_exptl_crystal_size_min 0.05
_refine_diff_density_max 0.349
_refine_diff_density_min -0.553
_refine_diff_density_rms 0.091
_refine_ls_extinction_coef noref
_refine_ls_extinction_method none
_refine_ls_goodness_of_fit_ref 1.065
_refine_ls_hydrogen_treatment refall
_refine_ls_matrix_type full
_refine_ls_number_parameters 189
_refine_ls_number_reflns 3218
_refine_ls_number_restraints 0
_refine_ls_restrained_S_all 1.065
_refine_ls_R_factor_all 0.0235
_refine_ls_R_factor_gt 0.0201
_refine_ls_shift/su_max 0.002
_refine_ls_shift/su_mean 0.000
_refine_ls_structure_factor_coef Fsqd
_refine_ls_weighting_details 'calc w=1/[\s^2^(Fo^2^)+(0.0335P)^2^+0.0919P] where P=(Fo^2^+2Fc^2^)/3'
_refine_ls_weighting_scheme calc
_refine_ls_wR_factor_gt 0.0511
_refine_ls_wR_factor_ref 0.0526
_reflns_number_gt 2879
_reflns_number_total 3218
_reflns_threshold_expression >2sigma(I)
_cod_data_source_file ja065037jsi20060721_015540.cif
_cod_data_source_block Se2Si2C8H20_27a
_cod_database_code 4111083

loop_
_symmetry_equiv_pos_as_xyz
'x, y, z'
'-x, y+1/2, -z+1/2'
'-x, -y, -z'
'x, -y-1/2, z-1/2'

loop_
_atom_site_label
_atom_site_type_symbol
_atom_site_fract_x
_atom_site_fract_y
_atom_site_fract_z
_atom_site_U_iso_or_equiv
_atom_site_adp_type
_atom_site_occupancy
_atom_site_symmetry_multiplicity
_atom_site_calc_flag
Se1 Se 0.04806(2) 0.861165(13) 0.241117(11) 0.03358(6) Uani 1 1 d
Se2 Se -0.27945(3) 0.893439(15) 0.503259(12) 0.04228(7) Uani 1 1 d
Si1 Si -0.02383(6) 0.72110(3) 0.41846(3) 0.02927(10) Uani 1 1 d
Si2 Si -0.33891(6) 0.96742(3) 0.27971(3) 0.03070(10) Uani 1 1 d
C1 C -0.0807(2) 0.74658(12) 0.28611(11) 0.0311(3) Uani 1 1 d
C2 C -0.0388(2) 0.83559(13) 0.49402(12) 0.0346(3) Uani 1 1 d
C3 C -0.4121(2) 0.88228(14) 0.37201(13) 0.0359(4) Uani 1 1 d
C4 C -0.0826(2) 0.97446(12) 0.28656(13) 0.0321(3) Uani 1 1 d
C5 C 0.2205(3) 0.67907(18) 0.44606(16) 0.0476(5) Uani 1 1 d
C6 C -0.1799(3) 0.62035(16) 0.44843(16) 0.0461(4) Uani 1 1 d
C7 C -0.4136(3) 1.09852(16) 0.30183(17) 0.0497(5) Uani 1 1 d
C8 C -0.4512(2) 0.92240(17) 0.15949(13) 0.0409(4) Uani 1 1 d
H1A H -0.031(3) 0.6916(16) 0.2522(14) 0.046(5) Uiso 1 1 d
H1B H -0.210(3) 0.7519(14) 0.2598(13) 0.044(5) Uiso 1 1 d
H2A H 0.009(3) 0.8098(17) 0.5594(16) 0.058(6) Uiso 1 1 d
H2B H 0.044(3) 0.8846(16) 0.4777(15) 0.049(6) Uiso 1 1 d
H3A H -0.535(3) 0.8990(16) 0.3802(16) 0.057(6) Uiso 1 1 d
H3B H -0.420(2) 0.8094(15) 0.3548(13) 0.037(5) Uiso 1 1 d
H4A H -0.063(3) 1.0279(17) 0.2444(14) 0.046(5) Uiso 1 1 d
H4B H -0.021(3) 0.9942(16) 0.3486(14) 0.045(5) Uiso 1 1 d
H5A H 0.307(4) 0.723(2) 0.428(2) 0.100(10) Uiso 1 1 d
H5B H 0.238(4) 0.619(2) 0.413(2) 0.091(10) Uiso 1 1 d
H5C H 0.263(5) 0.675(3) 0.508(3) 0.117(13) Uiso 1 1 d
H6A H -0.166(4) 0.561(2) 0.4103(19) 0.076(8) Uiso 1 1 d
H6B H -0.156(3) 0.6026(18) 0.507(2) 0.070(8) Uiso 1 1 d
H6C H -0.306(5) 0.644(2) 0.442(2) 0.098(10) Uiso 1 1 d
H7A H -0.373(4) 1.1191(19) 0.361(2) 0.072(8) Uiso 1 1 d
H7B H -0.538(4) 1.0974(19) 0.3004(19) 0.068(7) Uiso 1 1 d
H7C H -0.369(4) 1.148(2) 0.256(2) 0.098(10) Uiso 1 1 d
H8A H -0.582(4) 0.9172(19) 0.1614(17) 0.068(7) Uiso 1 1 d
H8B H -0.435(3) 0.9649(18) 0.1126(17) 0.058(6) Uiso 1 1 d
H8C H -0.409(3) 0.8554(18) 0.1466(16) 0.054(6) Uiso 1 1 d

loop_
_atom_site_aniso_label
_atom_site_aniso_U_11
_atom_site_aniso_U_22
_atom_site_aniso_U_33
_atom_site_aniso_U_23
_atom_site_aniso_U_13
_atom_site_aniso_U_12
Se1 0.02958(9) 0.04027(11) 0.03291(10) 0.00653(6) 0.01103(6) 0.00442(6)
Se2 0.04902(11) 0.05053(13) 0.02992(10) -0.00625(7) 0.01427(8) 0.00319(8)
Si1 0.0336(2) 0.0279(2) 0.0255(2) 0.00210(16) 0.00244(16) -0.00145(16)
Si2 0.0277(2) 0.0327(2) 0.0317(2) -0.00074(17) 0.00485(16) 0.00414(16)
C1 0.0400(9) 0.0264(8) 0.0264(7) -0.0015(6) 0.0037(6) 0.0034(6)
C2 0.0385(9) 0.0379(9) 0.0258(8) -0.0020(7) 0.0010(6) -0.0047(7)
C3 0.0272(8) 0.0437(10) 0.0378(9) -0.0008(7) 0.0080(6) -0.0009(7)
C4 0.0318(8) 0.0266(8) 0.0370(9) 0.0000(6) 0.0034(6) -0.0045(6)
C5 0.0416(10) 0.0526(12) 0.0462(11) 0.0112(10) 0.0006(8) 0.0125(9)
C6 0.0563(12) 0.0410(10) 0.0402(11) 0.0068(8) 0.0052(9) -0.0134(9)
C7 0.0554(12) 0.0464(11) 0.0488(12) 0.0005(9) 0.0134(10) 0.0193(9)
C8 0.0325(9) 0.0524(11) 0.0356(9) -0.0001(8) -0.0002(7) 0.0021(8)

loop_
_atom_type_symbol
_atom_type_description
_atom_type_scat_dispersion_real
_atom_type_scat_dispersion_imag
_atom_type_scat_source
C C 0.0033 0.0016 'International Tables Vol C Tables 4.2.6.8 and 6.1.1.4'
H H 0.0000 0.0000 'International Tables Vol C Tables 4.2.6.8 and 6.1.1.4'
Si Si 0.0817 0.0704 'International Tables Vol C Tables 4.2.6.8 and 6.1.1.4'
Se Se -0.0929 2.2259 'International Tables Vol C Tables 4.2.6.8 and 6.1.1.4'

loop_
_geom_angle_atom_site_label_1
_geom_angle_atom_site_label_2
_geom_angle_atom_site_label_3
_geom_angle
_geom_angle_publ_flag
C4 Se1 C1 101.53(7) y
C4 Se1 Se2 48.18(5) y
C1 Se1 Se2 58.72(5) y
C3 Se2 C2 102.80(7) y
C3 Se2 Se1 59.49(5) y
C2 Se2 Se1 47.98(5) y
C6 Si1 C5 110.47(11) y
C6 Si1 C2 110.89(10) y
C5 Si1 C2 105.74(10) y
C6 Si1 C1 108.28(9) y
C5 Si1 C1 107.99(9) y
C2 Si1 C1 113.42(7) y
C8 Si2 C7 110.74(10) y
C8 Si2 C3 107.87(9) y
C7 Si2 C3 108.57(9) y
C8 Si2 C4 110.66(8) y
C7 Si2 C4 105.49(10) y
C3 Si2 C4 113.51(8) y
Si1 C1 Se1 115.16(8) y
Si1 C1 H1A 108.3(12) n
Se1 C1 H1A 100.3(12) n
Si1 C1 H1B 116.0(11) n
Se1 C1 H1B 108.6(11) n
H1A C1 H1B 107.1(16) n
Si1 C2 Se2 119.86(9) y
Si1 C2 H2A 101.8(13) n
Se2 C2 H2A 105.0(13) n
Si1 C2 H2B 108.5(13) n
Se2 C2 H2B 112.0(13) n
H2A C2 H2B 108.7(18) n
Si2 C3 Se2 117.37(9) y
Si2 C3 H3A 109.4(13) n
Se2 C3 H3A 101.6(14) n
Si2 C3 H3B 115.3(10) n
Se2 C3 H3B 107.7(10) n
H3A C3 H3B 103.8(16) n
Si2 C4 Se1 119.47(8) y
Si2 C4 H4A 105.0(11) n
Se1 C4 H4A 103.6(12) n
Si2 C4 H4B 112.5(12) n
Se1 C4 H4B 109.1(12) n
H4A C4 H4B 105.7(17) n
Si1 C5 H5A 115.9(19) n
Si1 C5 H5B 110.8(19) n
H5A C5 H5B 104(2) n
Si1 C5 H5C 113(2) n
H5A C5 H5C 99(3) n
H5B C5 H5C 113(3) n
Si1 C6 H6A 109.0(17) n
Si1 C6 H6B 112.5(17) n
H6A C6 H6B 107(2) n
Si1 C6 H6C 111.5(18) n
H6A C6 H6C 114(2) n
H6B C6 H6C 103(2) n
Si2 C7 H7A 112.6(17) n
Si2 C7 H7B 107.7(16) n
H7A C7 H7B 102(2) n
Si2 C7 H7C 111.5(18) n
H7A C7 H7C 108(2) n
H7B C7 H7C 115(2) n
Si2 C8 H8A 106.8(14) n
Si2 C8 H8B 112.4(15) n
H8A C8 H8B 109(2) n
Si2 C8 H8C 111.1(13) n
H8A C8 H8C 107(2) n
H8B C8 H8C 110.8(19) n

loop_
_geom_bond_atom_site_label_1
_geom_bond_atom_site_label_2
_geom_bond_distance
_geom_bond_publ_flag
Se1 C4 1.9518(16) y
Se1 C1 1.9549(16) y
Se1 Se2 4.7686(3) y
Se2 C3 1.9525(18) y
Se2 C2 1.9561(18) y
Si1 C6 1.859(2) y
Si1 C5 1.862(2) y
Si1 C2 1.8721(18) y
Si1 C1 1.8785(16) y
Si2 C8 1.8599(18) y
Si2 C7 1.868(2) y
Si2 C3 1.8730(18) y
Si2 C4 1.8768(16) y
C1 H1A 0.98(2) n
C1 H1B 0.96(2) n
C2 H2A 0.99(2) n
C2 H2B 0.95(2) n
C3 H3A 0.96(2) n
C3 H3B 1.00(2) n
C4 H4A 0.95(2) n
C4 H4B 0.96(2) n
C5 H5A 0.93(3) n
C5 H5B 0.94(3) n
C5 H5C 0.88(4) n
C6 H6A 0.97(3) n
C6 H6B 0.86(3) n
C6 H6C 0.97(3) n
C7 H7A 0.89(3) n
C7 H7B 0.92(3) n
C7 H7C 1.02(3) n
C8 H8A 0.97(3) n
C8 H8B 0.89(2) n
C8 H8C 0.97(2) n

loop_
_geom_torsion_atom_site_label_1
_geom_torsion_atom_site_label_2
_geom_torsion_atom_site_label_3
_geom_torsion_atom_site_label_4
_geom_torsion
_geom_torsion_publ_flag
C4 Se1 Se2 C3 75.30(9) y
C1 Se1 Se2 C3 -73.74(8) y
C4 Se1 Se2 C2 -133.43(9) y
C1 Se1 Se2 C2 77.54(9) y
C6 Si1 C1 Se1 173.23(10) y
C5 Si1 C1 Se1 -67.14(12) y
C2 Si1 C1 Se1 49.71(11) y
C4 Se1 C1 Si1 -74.69(10) y
Se2 Se1 C1 Si1 -51.65(6) y
C6 Si1 C2 Se2 -50.80(13) n
C5 Si1 C2 Se2 -170.56(10) n
C1 Si1 C2 Se2 71.29(12) y
C3 Se2 C2 Si1 -40.17(12) y
Se1 Se2 C2 Si1 -65.30(8) y
C8 Si2 C3 Se2 168.06(10) n
C7 Si2 C3 Se2 -71.89(13) n
C4 Si2 C3 Se2 45.08(13) y
C2 Se2 C3 Si2 -71.05(11) y
Se1 Se2 C3 Si2 -49.56(7) y
C8 Si2 C4 Se1 -47.18(13) n
C7 Si2 C4 Se1 -167.00(11) n
C3 Si2 C4 Se1 74.25(12) y
C1 Se1 C4 Si2 -39.40(11) y
Se2 Se1 C4 Si2 -66.07(8) y
